data_7229399
loop_
_publ_author_name
'Hu, Qiong'
'Li, Lidong'
'Yin, Fei'
'Zhang, Hao'
'Hu, Yadong'
'Liu, Baohua'
'Hu, Yimin'

_publ_section_title
;
 Fused multifunctionalized isoindole-1,3-diones via the coupled oxidation
 of imidazoles and tetraynes
;
_journal_issue 78
_journal_name_full 'RSC Adv.'
_journal_page_first 49810
_journal_paper_doi 10.1039/C7RA08817E
_journal_volume 7
_journal_year 2017
_chemical_formula_sum 'C38 H33 Cl2 N3 O4'
_chemical_formula_weight 666.57
_chemical_name_systematic
; 
 ? 
;
_space_group_IT_number 61
_symmetry_cell_setting orthorhombic
_symmetry_space_group_name_Hall '-P 2ac 2ab'
_symmetry_space_group_name_H-M 'P b c a'
_atom_sites_solution_hydrogens geom
_atom_sites_solution_primary direct
_atom_sites_solution_secondary difmap
_audit_creation_method SHELXL-97
_audit_update_record
;
2017-05-18 deposited with the CCDC.
2017-10-16 downloaded from the CCDC.
;
_cell_angle_alpha 90.00
_cell_angle_beta 90.00
_cell_angle_gamma 90.00
_cell_formula_units_Z 8
_cell_length_a 9.1935(8)
_cell_length_b 24.235(2)
_cell_length_c 30.404(3)
_cell_measurement_reflns_used 9054
_cell_measurement_temperature 293(2)
_cell_measurement_theta_max 22.37
_cell_measurement_theta_min 2.15
_cell_volume 6774.1(11)
_computing_cell_refinement 'Bruker SMART'
_computing_data_collection 'Bruker SMART'
_computing_data_reduction 'Bruker SAINT'
_computing_molecular_graphics 'Bruker SHELXTL'
_computing_publication_material 'Bruker SHELXTL'
_computing_structure_refinement 'SHELXL-97 (Sheldrick, 1997)'
_computing_structure_solution 'SHELXS-97 (Sheldrick, 1990)'
_diffrn_ambient_temperature 293(2)
_diffrn_measured_fraction_theta_full 0.998
_diffrn_measured_fraction_theta_max 0.998
_diffrn_measurement_device_type 'CCD area detector'
_diffrn_measurement_method 'phi and omega scans'
_diffrn_radiation_monochromator graphite
_diffrn_radiation_source 'fine-focus sealed tube'
_diffrn_radiation_type MoK\a
_diffrn_radiation_wavelength 0.71073
_diffrn_reflns_av_R_equivalents 0.0666
_diffrn_reflns_av_sigmaI/netI 0.0443
_diffrn_reflns_limit_h_max 11
_diffrn_reflns_limit_h_min -11
_diffrn_reflns_limit_k_max 29
_diffrn_reflns_limit_k_min -31
_diffrn_reflns_limit_l_max 39
_diffrn_reflns_limit_l_min -39
_diffrn_reflns_number 54776
_diffrn_reflns_theta_full 27.40
_diffrn_reflns_theta_max 27.40
_diffrn_reflns_theta_min 1.68
_exptl_absorpt_coefficient_mu 0.236
_exptl_absorpt_correction_T_max 0.9767
_exptl_absorpt_correction_T_min 0.9699
_exptl_absorpt_correction_type multi-scan
_exptl_crystal_colour colorless
_exptl_crystal_density_diffrn 1.307
_exptl_crystal_density_method 'not measured'
_exptl_crystal_description block
_exptl_crystal_F_000 2784
_exptl_crystal_size_max 0.13
_exptl_crystal_size_mid 0.12
_exptl_crystal_size_min 0.10
_refine_diff_density_max 1.268
_refine_diff_density_min -0.923
_refine_diff_density_rms 0.070
_refine_ls_extinction_method none
_refine_ls_goodness_of_fit_ref 1.041
_refine_ls_hydrogen_treatment mixed
_refine_ls_matrix_type full
_refine_ls_number_parameters 416
_refine_ls_number_reflns 7683
_refine_ls_number_restraints 6
_refine_ls_restrained_S_all 1.041
_refine_ls_R_factor_all 0.1477
_refine_ls_R_factor_gt 0.0883
_refine_ls_shift/su_max 0.036
_refine_ls_shift/su_mean 0.006
_refine_ls_structure_factor_coef Fsqd
_refine_ls_weighting_details 'calc w=1/[\s^2^(Fo^2^)+(0.1569P)^2^+5.2675P] where P=(Fo^2^+2Fc^2^)/3'
_refine_ls_weighting_scheme calc
_refine_ls_wR_factor_gt 0.2628
_refine_ls_wR_factor_ref 0.3090
_reflns_number_gt 4080
_reflns_number_total 7683
_reflns_threshold_expression >2sigma(I)
_cod_data_source_file c7ra08817e2.cif
_cod_data_source_block 130531a_0m
_cod_depositor_comments
;
The following automatic conversions were performed:

'_symmetry_cell_setting' value 'Orthorhombic' changed to
'orthorhombic' according to
/home/data/users/saulius/crontab/automatic-downloads/rss-feeds/RSC/lib/dictionaries/cif_core.dic
dictionary named 'cif_core.dic' version 2.4.2 from 2011-04-26.

Automatic conversion script
Id: cif_fix_values 4973 2017-02-22 13:04:09Z antanas 
;
_cod_original_cell_volume 6774.2(11)
_cod_original_sg_symbol_H-M Pbca
_cod_database_code 7229399

loop_
_symmetry_equiv_pos_as_xyz
'x, y, z'
'-x+1/2, -y, z+1/2'
'-x, y+1/2, -z+1/2'
'x+1/2, -y+1/2, -z'
'-x, -y, -z'
'x-1/2, y, -z-1/2'
'x, -y-1/2, z-1/2'
'-x-1/2, y-1/2, z'

loop_
_atom_site_label
_atom_site_type_symbol
_atom_site_fract_x
_atom_site_fract_y
_atom_site_fract_z
_atom_site_U_iso_or_equiv
_atom_site_adp_type
_atom_site_occupancy
_atom_site_symmetry_multiplicity
_atom_site_calc_flag
_atom_site_refinement_flags
C17 C 0.4814(4) 0.30029(10) 0.13958(11) 0.0637(12) Uani 1 1 d G
C18 C 0.4100(4) 0.34724(14) 0.15454(13) 0.129(3) Uani 1 1 d G
H18 H 0.3258 0.3439 0.1713 0.154 Uiso 1 1 calc R
C19 C 0.4644(5) 0.39923(11) 0.14447(16) 0.118(2) Uani 1 1 d G
H19 H 0.4167 0.4306 0.1545 0.142 Uiso 1 1 calc R
C20 C 0.5903(5) 0.40428(12) 0.11945(15) 0.102(2) Uani 1 1 d GU
H20 H 0.6267 0.4391 0.1127 0.122 Uiso 1 1 calc R
C21 C 0.6617(4) 0.35733(16) 0.10449(12) 0.108(2) Uani 1 1 d G
H21 H 0.7459 0.3607 0.0878 0.130 Uiso 1 1 calc R
C22 C 0.6072(4) 0.30534(13) 0.11456(12) 0.0798(14) Uani 1 1 d G
C1 C 0.4596(4) 0.20828(16) 0.18272(12) 0.0481(9) Uani 1 1 d .
Cl1 Cl 0.41711(16) 0.35217(6) 0.00675(5) 0.0929(5) Uani 1 1 d .
N1 N 0.5665(4) 0.21017(14) 0.21406(11) 0.0575(8) Uani 1 1 d .
O1 O -0.1712(4) 0.13729(13) 0.15228(13) 0.0848(11) Uani 1 1 d .
C2 C 0.4168(4) 0.24388(15) 0.14827(12) 0.0486(9) Uani 1 1 d .
Cl2 Cl 0.69649(19) 0.24875(7) 0.09646(6) 0.1115(6) Uani 1 1 d .
N2 N 0.5601(4) 0.16458(15) 0.23953(12) 0.0619(9) Uani 1 1 d .
O2 O -0.1164(3) 0.05179(11) 0.17322(9) 0.0594(7) Uani 1 1 d .
C3 C 0.2998(4) 0.22640(14) 0.12347(11) 0.0452(8) Uani 1 1 d .
N3 N 0.4561(4) 0.13309(13) 0.22600(11) 0.0548(8) Uani 1 1 d .
O3 O -0.0410(3) 0.03570(13) 0.08013(10) 0.0687(8) Uani 1 1 d .
C4 C 0.2279(4) 0.17618(14) 0.13236(11) 0.0455(8) Uani 1 1 d .
O4 O 0.1989(3) 0.03663(13) 0.08976(10) 0.0700(9) Uani 1 1 d .
C5 C 0.0969(5) 0.15405(16) 0.10920(13) 0.0537(10) Uani 1 1 d .
H5A H 0.1173 0.1481 0.0783 0.064 Uiso 1 1 calc R
H5B H 0.0157 0.1794 0.1118 0.064 Uiso 1 1 calc R
C6 C 0.0622(4) 0.09838(15) 0.13260(12) 0.0500(9) Uani 1 1 d .
C7 C 0.1780(4) 0.09178(15) 0.16950(12) 0.0492(9) Uani 1 1 d .
H7A H 0.1322 0.0902 0.1982 0.059 Uiso 1 1 calc R
H7B H 0.2347 0.0585 0.1652 0.059 Uiso 1 1 calc R
C8 C 0.2711(4) 0.14147(14) 0.16561(11) 0.0455(8) Uani 1 1 d .
C9 C 0.3911(4) 0.15825(14) 0.19108(12) 0.0462(8) Uani 1 1 d .
C10 C 0.6703(4) 0.25307(19) 0.22550(15) 0.0643(11) Uani 1 1 d .
H10A H 0.6975 0.2732 0.1992 0.077 Uiso 1 1 calc R
H10B H 0.7575 0.2362 0.2374 0.077 Uiso 1 1 calc R
C11 C 0.6078(5) 0.29322(17) 0.25909(15) 0.0611(11) Uani 1 1 d .
C12 C 0.6110(7) 0.3484(2) 0.2519(2) 0.0912(16) Uani 1 1 d .
H12 H 0.6507 0.3620 0.2259 0.109 Uiso 1 1 calc R
C13 C 0.5552(8) 0.3852(3) 0.2830(3) 0.110(2) Uani 1 1 d .
H13 H 0.5591 0.4230 0.2779 0.132 Uiso 1 1 calc R
C14 C 0.4954(8) 0.3656(3) 0.3207(2) 0.0990(18) Uani 1 1 d .
H14 H 0.4545 0.3898 0.3409 0.119 Uiso 1 1 calc R
C15 C 0.4952(6) 0.3107(3) 0.32889(19) 0.0857(15) Uani 1 1 d .
H15 H 0.4574 0.2976 0.3553 0.103 Uiso 1 1 calc R
C16 C 0.5501(5) 0.2741(2) 0.29868(16) 0.0687(12) Uani 1 1 d .
H16 H 0.5487 0.2365 0.3046 0.082 Uiso 1 1 calc R
C23 C 0.2473(5) 0.25879(16) 0.08741(12) 0.0516(9) Uani 1 1 d .
C24 C 0.2021(5) 0.28335(17) 0.05633(13) 0.0553(10) Uani 1 1 d .
C25 C 0.1447(5) 0.31370(16) 0.01923(13) 0.0576(10) Uani 1 1 d .
C26 C 0.2345(6) 0.34661(17) -0.00622(13) 0.0632(11) Uani 1 1 d .
C27 C 0.1820(7) 0.37535(19) -0.04176(15) 0.0761(14) Uani 1 1 d .
H27 H 0.2436 0.3967 -0.0591 0.091 Uiso 1 1 calc R
C28 C 0.0355(8) 0.3718(2) -0.05111(17) 0.0919(18) Uani 1 1 d .
H28 H -0.0025 0.3924 -0.0742 0.110 Uiso 1 1 calc R
C29 C -0.0546(7) 0.3388(2) -0.02731(19) 0.0880(16) Uani 1 1 d .
H29 H -0.1525 0.3359 -0.0347 0.106 Uiso 1 1 calc R
C30 C 0.0004(6) 0.3098(2) 0.00770(15) 0.0727(13) Uani 1 1 d .
H30 H -0.0610 0.2871 0.0240 0.087 Uiso 1 1 calc R
C31 C 0.0650(5) 0.05244(16) 0.09821(13) 0.0530(10) Uani 1 1 d .
C32 C -0.0898(5) 0.09939(17) 0.15297(13) 0.0554(10) Uani 1 1 d .
C33 C -0.2565(5) 0.04623(18) 0.19526(15) 0.0626(11) Uani 1 1 d .
H33 H -0.2826 0.0814 0.2092 0.075 Uiso 1 1 calc R
C34 C -0.2337(6) 0.0036(2) 0.22973(17) 0.0835(15) Uani 1 1 d .
H34A H -0.2105 -0.0310 0.2161 0.125 Uiso 1 1 calc R
H34B H -0.3208 -0.0003 0.2468 0.125 Uiso 1 1 calc R
H34C H -0.1550 0.0147 0.2485 0.125 Uiso 1 1 calc R
C35 C -0.3681(6) 0.0316(3) 0.16190(19) 0.0929(17) Uani 1 1 d .
H35A H -0.3696 0.0592 0.1392 0.139 Uiso 1 1 calc R
H35B H -0.4619 0.0297 0.1757 0.139 Uiso 1 1 calc R
H35C H -0.3449 -0.0036 0.1492 0.139 Uiso 1 1 calc R
C36 C 0.2207(6) -0.0049(2) 0.05499(17) 0.0817(15) Uani 1 1 d .
H36 H 0.1415 -0.0320 0.0558 0.098 Uiso 1 1 calc R
C37 C 0.2222(8) 0.0235(3) 0.01101(18) 0.110(2) Uani 1 1 d .
H37A H 0.1314 0.0423 0.0066 0.166 Uiso 1 1 calc R
H37B H 0.2357 -0.0033 -0.0118 0.166 Uiso 1 1 calc R
H37C H 0.3004 0.0497 0.0102 0.166 Uiso 1 1 calc R
C38 C 0.3628(8) -0.0327(3) 0.0670(2) 0.125(3) Uani 1 1 d .
H38A H 0.4402 -0.0061 0.0660 0.188 Uiso 1 1 calc R
H38B H 0.3825 -0.0619 0.0465 0.188 Uiso 1 1 calc R
H38C H 0.3558 -0.0477 0.0962 0.188 Uiso 1 1 calc R

loop_
_atom_site_aniso_label
_atom_site_aniso_U_11
_atom_site_aniso_U_22
_atom_site_aniso_U_33
_atom_site_aniso_U_23
_atom_site_aniso_U_13
_atom_site_aniso_U_12
C17 0.068(3) 0.049(2) 0.073(3) 0.017(2) -0.016(2) -0.019(2)
C18 0.187(7) 0.042(3) 0.157(6) 0.032(3) -0.093(6) -0.056(4)
C19 0.111(5) 0.072(4) 0.172(7) 0.008(4) -0.031(5) 0.004(4)
C20 0.094(4) 0.068(4) 0.144(6) 0.036(4) -0.041(4) -0.017(3)
C21 0.111(5) 0.104(5) 0.110(4) 0.035(4) -0.044(4) -0.053(4)
C22 0.086(4) 0.068(3) 0.085(3) 0.013(3) -0.016(3) -0.018(3)
C1 0.046(2) 0.050(2) 0.0489(19) 0.0022(16) 0.0016(17) 0.0018(17)
Cl1 0.0824(10) 0.1033(11) 0.0929(10) 0.0230(8) 0.0060(7) -0.0155(8)
N1 0.054(2) 0.058(2) 0.0606(19) 0.0077(17) -0.0076(16) -0.0033(16)
O1 0.087(3) 0.0572(19) 0.111(3) 0.0217(18) 0.024(2) 0.0201(17)
C2 0.049(2) 0.047(2) 0.050(2) 0.0053(17) 0.0011(16) -0.0002(16)
Cl2 0.1009(12) 0.0944(11) 0.1392(14) -0.0157(10) 0.0373(10) -0.0151(9)
N2 0.062(2) 0.059(2) 0.065(2) 0.0140(17) -0.0098(17) 0.0033(18)
O2 0.0605(17) 0.0479(15) 0.0697(17) 0.0047(13) 0.0137(14) -0.0003(13)
C3 0.050(2) 0.0400(19) 0.0454(18) 0.0045(15) 0.0041(16) 0.0004(16)
N3 0.056(2) 0.0498(18) 0.0584(19) 0.0075(15) -0.0070(16) 0.0050(16)
O3 0.0641(19) 0.071(2) 0.0711(19) -0.0139(16) -0.0094(16) -0.0086(16)
C4 0.055(2) 0.0405(18) 0.0415(17) 0.0016(15) 0.0017(16) 0.0038(16)
O4 0.0620(19) 0.076(2) 0.0720(19) -0.0297(16) 0.0023(15) -0.0006(16)
C5 0.062(3) 0.049(2) 0.050(2) 0.0091(17) -0.0050(18) -0.0120(19)
C6 0.061(2) 0.0402(19) 0.048(2) 0.0010(16) 0.0001(18) -0.0015(17)
C7 0.061(2) 0.0370(19) 0.0495(19) -0.0001(15) -0.0010(18) 0.0016(17)
C8 0.056(2) 0.0393(18) 0.0413(17) 0.0000(14) 0.0038(16) 0.0033(16)
C9 0.051(2) 0.0400(19) 0.0475(19) 0.0039(15) 0.0025(17) 0.0061(16)
C10 0.048(2) 0.075(3) 0.070(3) 0.015(2) -0.010(2) -0.009(2)
C11 0.056(2) 0.056(2) 0.072(3) 0.009(2) -0.017(2) -0.007(2)
C12 0.102(4) 0.075(3) 0.096(4) 0.019(3) 0.004(3) -0.017(3)
C13 0.125(5) 0.062(3) 0.143(6) -0.004(4) 0.010(5) -0.001(3)
C14 0.105(5) 0.081(4) 0.112(5) -0.005(4) 0.012(4) 0.005(3)
C15 0.083(4) 0.094(4) 0.080(3) 0.002(3) -0.002(3) -0.013(3)
C16 0.071(3) 0.064(3) 0.071(3) 0.002(2) -0.010(2) -0.010(2)
C23 0.054(2) 0.048(2) 0.053(2) 0.0055(18) 0.0014(18) -0.0049(18)
C24 0.064(3) 0.049(2) 0.053(2) 0.0042(18) -0.0035(19) -0.0042(19)
C25 0.079(3) 0.044(2) 0.049(2) 0.0065(17) -0.008(2) -0.001(2)
C26 0.086(3) 0.051(2) 0.052(2) 0.0025(19) -0.001(2) -0.002(2)
C27 0.116(5) 0.058(3) 0.055(2) 0.008(2) -0.002(3) -0.009(3)
C28 0.143(6) 0.071(3) 0.062(3) 0.010(3) -0.027(3) 0.013(4)
C29 0.097(4) 0.081(4) 0.086(4) 0.002(3) -0.032(3) 0.004(3)
C30 0.081(3) 0.066(3) 0.071(3) 0.015(2) -0.018(3) -0.011(2)
C31 0.061(3) 0.044(2) 0.054(2) -0.0007(17) 0.0004(19) -0.0031(19)
C32 0.067(3) 0.044(2) 0.055(2) 0.0041(18) 0.0028(19) -0.0001(19)
C33 0.058(3) 0.059(2) 0.070(3) -0.001(2) 0.014(2) 0.001(2)
C34 0.100(4) 0.072(3) 0.079(3) 0.011(3) 0.018(3) -0.010(3)
C35 0.071(3) 0.114(4) 0.093(4) 0.006(3) 0.005(3) -0.011(3)
C36 0.088(4) 0.078(3) 0.080(3) -0.035(3) 0.002(3) -0.003(3)
C37 0.122(5) 0.131(5) 0.078(4) -0.039(4) 0.014(4) -0.011(4)
C38 0.115(5) 0.133(6) 0.128(5) -0.065(5) -0.016(4) 0.047(5)

loop_
_atom_type_symbol
_atom_type_description
_atom_type_scat_dispersion_real
_atom_type_scat_dispersion_imag
_atom_type_scat_source
C C 0.0033 0.0016 'International Tables Vol C Tables 4.2.6.8 and 6.1.1.4'
H H 0.0000 0.0000 'International Tables Vol C Tables 4.2.6.8 and 6.1.1.4'
N N 0.0061 0.0033 'International Tables Vol C Tables 4.2.6.8 and 6.1.1.4'
O O 0.0106 0.0060 'International Tables Vol C Tables 4.2.6.8 and 6.1.1.4'
Cl Cl 0.1484 0.1585 'International Tables Vol C Tables 4.2.6.8 and 6.1.1.4'

loop_
_geom_angle_atom_site_label_1
_geom_angle_atom_site_label_2
_geom_angle_atom_site_label_3
_geom_angle
C18 C17 C22 120.0
C18 C17 C2 119.8(3)
C22 C17 C2 120.1(3)
C17 C18 C19 120.0
C17 C18 H18 120.0
C19 C18 H18 120.0
C18 C19 C20 120.0
C18 C19 H19 120.0
C20 C19 H19 120.0
C19 C20 C21 120.0
C19 C20 H20 120.0
C21 C20 H20 120.0
C22 C21 C20 120.0
C22 C21 H21 120.0
C20 C21 H21 120.0
C21 C22 C17 120.0
C21 C22 Cl2 119.3(2)
C17 C22 Cl2 120.7(2)
N1 C1 C9 103.1(3)
N1 C1 C2 134.1(4)
C9 C1 C2 122.8(3)
N2 N1 C1 109.9(3)
N2 N1 C10 118.5(3)
C1 N1 C10 131.4(3)
C3 C2 C1 115.8(3)
C3 C2 C17 119.2(3)
C1 C2 C17 124.9(3)
N3 N2 N1 109.5(3)
C32 O2 C33 117.0(3)
C2 C3 C4 121.7(3)
C2 C3 C23 120.8(3)
C4 C3 C23 117.5(3)
N2 N3 C9 108.0(3)
C8 C4 C3 122.2(3)
C8 C4 C5 111.1(3)
C3 C4 C5 126.6(3)
C31 O4 C36 117.8(3)
C4 C5 C6 105.1(3)
C4 C5 H5A 110.7
C6 C5 H5A 110.7
C4 C5 H5B 110.7
C6 C5 H5B 110.7
H5A C5 H5B 108.8
C32 C6 C31 107.7(3)
C32 C6 C7 109.6(3)
C31 C6 C7 114.0(3)
C32 C6 C5 111.0(3)
C31 C6 C5 108.4(3)
C7 C6 C5 106.2(3)
C8 C7 C6 104.7(3)
C8 C7 H7A 110.8
C6 C7 H7A 110.8
C8 C7 H7B 110.8
C6 C7 H7B 110.8
H7A C7 H7B 108.9
C4 C8 C9 117.1(3)
C4 C8 C7 112.9(3)
C9 C8 C7 130.0(3)
N3 C9 C1 109.5(3)
N3 C9 C8 130.0(3)
C1 C9 C8 120.4(3)
N1 C10 C11 111.7(3)
N1 C10 H10A 109.3
C11 C10 H10A 109.3
N1 C10 H10B 109.3
C11 C10 H10B 109.3
H10A C10 H10B 107.9
C12 C11 C16 118.4(5)
C12 C11 C10 120.9(5)
C16 C11 C10 120.7(4)
C11 C12 C13 120.8(6)
C11 C12 H12 119.6
C13 C12 H12 119.6
C14 C13 C12 119.8(6)
C14 C13 H13 120.1
C12 C13 H13 120.1
C15 C14 C13 120.0(6)
C15 C14 H14 120.0
C13 C14 H14 120.0
C14 C15 C16 120.7(6)
C14 C15 H15 119.6
C16 C15 H15 119.6
C15 C16 C11 120.2(5)
C15 C16 H16 119.9
C11 C16 H16 119.9
C24 C23 C3 176.7(4)
C23 C24 C25 178.7(5)
C30 C25 C26 118.2(4)
C30 C25 C24 121.1(4)
C26 C25 C24 120.8(4)
C27 C26 C25 121.5(5)
C27 C26 Cl1 118.8(4)
C25 C26 Cl1 119.7(3)
C28 C27 C26 118.3(5)
C28 C27 H27 120.9
C26 C27 H27 120.9
C29 C28 C27 121.5(5)
C29 C28 H28 119.3
C27 C28 H28 119.3
C28 C29 C30 119.3(6)
C28 C29 H29 120.4
C30 C29 H29 120.4
C29 C30 C25 121.2(5)
C29 C30 H30 119.4
C25 C30 H30 119.4
O3 C31 O4 125.2(4)
O3 C31 C6 123.4(4)
O4 C31 C6 111.2(3)
O1 C32 O2 124.4(4)
O1 C32 C6 125.6(4)
O2 C32 C6 109.9(3)
O2 C33 C35 108.6(4)
O2 C33 C34 105.3(4)
C35 C33 C34 114.4(4)
O2 C33 H33 109.5
C35 C33 H33 109.5
C34 C33 H33 109.5
C33 C34 H34A 109.5
C33 C34 H34B 109.5
H34A C34 H34B 109.5
C33 C34 H34C 109.5
H34A C34 H34C 109.5
H34B C34 H34C 109.5
C33 C35 H35A 109.5
C33 C35 H35B 109.5
H35A C35 H35B 109.5
C33 C35 H35C 109.5
H35A C35 H35C 109.5
H35B C35 H35C 109.5
O4 C36 C38 104.3(4)
O4 C36 C37 109.0(4)
C38 C36 C37 114.2(6)
O4 C36 H36 109.7
C38 C36 H36 109.7
C37 C36 H36 109.7
C36 C37 H37A 109.5
C36 C37 H37B 109.5
H37A C37 H37B 109.5
C36 C37 H37C 109.5
H37A C37 H37C 109.5
H37B C37 H37C 109.5
C36 C38 H38A 109.5
C36 C38 H38B 109.5
H38A C38 H38B 109.5
C36 C38 H38C 109.5
H38A C38 H38C 109.5
H38B C38 H38C 109.5

loop_
_geom_bond_atom_site_label_1
_geom_bond_atom_site_label_2
_geom_bond_distance
C17 C18 1.3900
C17 C22 1.3900
C17 C2 1.514(4)
C18 C19 1.3900
C18 H18 0.9300
C19 C20 1.3900
C19 H19 0.9300
C20 C21 1.3900
C20 H20 0.9300
C21 C22 1.3900
C21 H21 0.9300
C22 Cl2 1.690(4)
C1 N1 1.369(5)
C1 C9 1.390(5)
C1 C2 1.413(5)
Cl1 C26 1.730(5)
N1 N2 1.350(5)
N1 C10 1.454(5)
O1 C32 1.185(5)
C2 C3 1.380(5)
N2 N3 1.291(5)
O2 C32 1.330(5)
O2 C33 1.459(5)
C3 C4 1.411(5)
C3 C23 1.432(5)
N3 C9 1.362(5)
O3 C31 1.190(5)
C4 C8 1.374(5)
C4 C5 1.495(5)
O4 C31 1.315(5)
O4 C36 1.474(5)
C5 C6 1.558(5)
C5 H5A 0.9700
C5 H5B 0.9700
C6 C32 1.529(6)
C6 C31 1.528(5)
C6 C7 1.555(5)
C7 C8 1.482(5)
C7 H7A 0.9700
C7 H7B 0.9700
C8 C9 1.407(5)
C10 C11 1.523(7)
C10 H10A 0.9700
C10 H10B 0.9700
C11 C12 1.356(6)
C11 C16 1.395(6)
C12 C13 1.397(9)
C12 H12 0.9300
C13 C14 1.358(9)
C13 H13 0.9300
C14 C15 1.353(8)
C14 H14 0.9300
C15 C16 1.372(7)
C15 H15 0.9300
C16 H16 0.9300
C23 C24 1.191(5)
C24 C25 1.446(6)
C25 C30 1.376(7)
C25 C26 1.384(6)
C26 C27 1.373(6)
C27 C28 1.379(8)
C27 H27 0.9300
C28 C29 1.361(9)
C28 H28 0.9300
C29 C30 1.372(7)
C29 H29 0.9300
C30 H30 0.9300
C33 C35 1.485(7)
C33 C34 1.486(6)
C33 H33 0.9800
C34 H34A 0.9600
C34 H34B 0.9600
C34 H34C 0.9600
C35 H35A 0.9600
C35 H35B 0.9600
C35 H35C 0.9600
C36 C38 1.514(8)
C36 C37 1.504(8)
C36 H36 0.9800
C37 H37A 0.9600
C37 H37B 0.9600
C37 H37C 0.9600
C38 H38A 0.9600
C38 H38B 0.9600
C38 H38C 0.9600
